data_2012858
loop_
_publ_author_name
'M\"urner, Hans-Ruedi'
'Scopelliti, Rosario'
'B\"unzli, Jean-Claude G.'

_publ_section_title
;Aquachlorobis(4,4',4''-tri-<i>tert</i>-butyl-2,2';6',2''-terpyridine-\k^3^<i>N</i>)terbium(III)
 diperchlorate ethanol disolvate
;
_journal_issue 8
_journal_name_full 'Acta Crystallographica Section C'
_journal_page_first m434
_journal_page_last m435
_journal_paper_doi 10.1107/S0108270102009939
_journal_volume 58
_journal_year 2002
_chemical_formula_iupac '[Tb (C27 H35 N3)2 Cl (H2 O)] (Cl O4)2 , 2C2 H6 O'
_chemical_formula_moiety 'C54 H72 Cl N6 O Tb 2+ , 2Cl O4 - , 2C2 H6 O'
_chemical_formula_sum 'C58 H84 Cl3 N6 O11 Tb'
_chemical_formula_weight 1306.58
_chemical_name_systematic
;
Aquachlorobis(4,4',4''-tri-tert-butyl-2,2';6',2''-terpyridine-
\k^3^N)terbium(III) diperchlorate ethanol disolvate
;
_space_group_IT_number 14
_symmetry_cell_setting monoclinic
_symmetry_space_group_name_Hall '-P 2ybc'
_symmetry_space_group_name_H-M 'P 1 21/c 1'
_atom_sites_solution_hydrogens geom
_atom_sites_solution_primary direct
_atom_sites_solution_secondary difmap
_cell_angle_alpha 90
_cell_angle_beta 106.95(3)
_cell_angle_gamma 90
_cell_formula_units_Z 4
_cell_length_a 14.392(3)
_cell_length_b 21.233(4)
_cell_length_c 22.172(4)
_cell_measurement_reflns_used 708
_cell_measurement_temperature 143(2)
_cell_measurement_theta_max 12.23
_cell_measurement_theta_min 1.41
_cell_volume 6481(2)
_computing_cell_refinement 'marHKL (release 1.9.1), based on HKL (Otwinowski & Minor, 1997)'
_computing_data_collection 'MAR345 Software (marresearch, 19??)'
_computing_data_reduction marHKL
_computing_molecular_graphics 'SHELXTL (Bruker, 1997)'
_computing_publication_material SHELXTL
_computing_structure_refinement 'SHELXL97 (Sheldrick, 1997)'
_computing_structure_solution 'SHELXS97 (Sheldrick, 1997)'
_diffrn_ambient_temperature 143(2)
_diffrn_measured_fraction_theta_full 0.968
_diffrn_measured_fraction_theta_max 0.968
_diffrn_measurement_device_type 'MAR345 IPDS'
_diffrn_measurement_method '\f scan (\D\f = 3\%; exp. time 180 s)'
_diffrn_radiation_monochromator graphite
_diffrn_radiation_source 'fine-focus sealed tube'
_diffrn_radiation_type MoK\a
_diffrn_radiation_wavelength 0.71070
_diffrn_reflns_av_R_equivalents 0.066
_diffrn_reflns_av_sigmaI/netI 0.082
_diffrn_reflns_limit_h_max 16
_diffrn_reflns_limit_h_min -16
_diffrn_reflns_limit_k_max 24
_diffrn_reflns_limit_k_min -24
_diffrn_reflns_limit_l_max 25
_diffrn_reflns_limit_l_min -24
_diffrn_reflns_number 34863
_diffrn_reflns_theta_full 24.41
_diffrn_reflns_theta_max 24.41
_diffrn_reflns_theta_min 3.24
_diffrn_standards_decay_% <0.1
_diffrn_standards_interval_count 0
_diffrn_standards_interval_time 0
_diffrn_standards_number 0
_exptl_absorpt_coefficient_mu 1.273
_exptl_absorpt_correction_type none
_exptl_crystal_colour colourless
_exptl_crystal_density_diffrn 1.339
_exptl_crystal_density_meas ?
_exptl_crystal_density_method 'not measured'
_exptl_crystal_description prismatic
_exptl_crystal_F_000 2712
_exptl_crystal_size_max 0.25
_exptl_crystal_size_mid 0.20
_exptl_crystal_size_min 0.17
_refine_diff_density_max 1.44
_refine_diff_density_min -1.09
_refine_ls_extinction_method none
_refine_ls_goodness_of_fit_ref 0.965
_refine_ls_hydrogen_treatment constr
_refine_ls_matrix_type full
_refine_ls_number_parameters 721
_refine_ls_number_reflns 10324
_refine_ls_number_restraints 11
_refine_ls_restrained_S_all 0.968
_refine_ls_R_factor_all 0.112
_refine_ls_R_factor_gt 0.065
_refine_ls_shift/su_max 0.001
_refine_ls_shift/su_mean 0.000
_refine_ls_structure_factor_coef Fsqd
_refine_ls_weighting_details 'calc w = 1/[\s^2^(Fo^2^)+(0.1083P)^2^] where P=(Fo^2^+2Fc^2^)/3'
_refine_ls_weighting_scheme calc
_refine_ls_wR_factor_gt 0.177
_refine_ls_wR_factor_ref 0.203
_reflns_number_gt 5193
_reflns_number_total 10324
_reflns_threshold_expression I>2\s(I)
_cod_data_source_file dn1012.cif
_cod_data_source_block I
_cod_depositor_comments
;
The following automatic conversions were performed:
'_symmetry_cell_setting' value 'Monoclinic' changed to 'monoclinic'
according to '/home/saulius/struct/CIF-dictionaries/cif_core.dic'
dictionary named 'cif_core.dic' version 2.4.1 from 2010-06-29.

Automatic conversion script
Id: cif_fix_enum 1527 2010-12-29 10:47:43Z saulius 

The following automatic conversions were performed:

'_symmetry_cell_setting' value 'Monoclinic' changed to 'monoclinic'
according to /home/saulius/struct/CIF-dictionaries/cif_core.dic
dictionary named 'cif_core.dic' version 2.4.1 from 2010-06-29.

Automatic conversion script
Id: cif_fix_values 1715 2011-07-08 13:25:40Z adriana 

The following automatic conversions were performed:

'_exptl_crystal_density_meas' value 'not measured' was changed to '?'
- the value is perceived as not measured.

Automatic conversion script
Id: cif_fix_values 3008 2015-01-20 13:52:24Z robertas 
;
_cod_original_sg_symbol_H-M 'P 21/c'
_cod_database_code 2012858
_cod_database_fobs_code 2012858

loop_
_symmetry_equiv_pos_as_xyz
'x, y, z'
'-x, y+1/2, -z+1/2'
'-x, -y, -z'
'x, -y-1/2, z-1/2'

loop_
_atom_site_label
_atom_site_fract_x
_atom_site_fract_y
_atom_site_fract_z
_atom_site_U_iso_or_equiv
_atom_site_adp_type
_atom_site_calc_flag
_atom_site_refinement_flags
_atom_site_occupancy
_atom_site_disorder_assembly
_atom_site_disorder_group
_atom_site_type_symbol
Tb1 -0.07277(4) 0.12549(2) 0.116711(18) 0.07378(19) Uani d . 1 . . Tb
Cl1 0.0216(3) 0.08586(15) 0.03852(14) 0.1199(11) Uani d . 1 . . Cl
O1 -0.2160(5) 0.0974(3) 0.0356(3) 0.0889(19) Uani d . 1 . . O
N1 -0.1897(6) 0.0904(3) 0.1750(3) 0.0703(18) Uani d . 1 . . N
N2 -0.0878(6) 0.0064(4) 0.1287(3) 0.0745(19) Uani d . 1 . . N
N3 -0.1372(6) 0.2114(4) 0.1707(3) 0.0731(19) Uani d . 1 . . N
N4 0.0733(5) 0.1957(3) 0.1398(3) 0.0679(17) Uani d . 1 . . N
N5 0.0551(6) 0.1064(3) 0.2195(3) 0.0734(19) Uani d . 1 . . N
N6 -0.0885(6) 0.2188(4) 0.0433(3) 0.0736(19) Uani d . 1 . . N
C1 -0.2437(7) 0.1321(4) 0.1947(3) 0.070(2) Uani d . 1 . . C
C2 -0.3273(7) 0.1174(4) 0.2117(3) 0.069(2) Uani d . 1 . . C
H2 -0.3631 0.1494 0.2250 0.083 Uiso calc R 1 . . H
C3 -0.3567(7) 0.0549(4) 0.2087(4) 0.075(2) Uani d . 1 . . C
C4 -0.2999(7) 0.0114(5) 0.1882(4) 0.078(2) Uani d . 1 . . C
H4 -0.3169 -0.0320 0.1861 0.094 Uiso calc R 1 . . H
C5 -0.2207(7) 0.0301(4) 0.1713(4) 0.071(2) Uani d . 1 . . C
C6 -0.1612(7) -0.0175(4) 0.1492(4) 0.072(2) Uani d . 1 . . C
C7 -0.1793(7) -0.0808(4) 0.1499(4) 0.074(2) Uani d . 1 . . C
H7 -0.2307 -0.0953 0.1652 0.088 Uiso calc R 1 . . H
C8 -0.1238(7) -0.1243(5) 0.1285(4) 0.075(2) Uani d . 1 . . C
C9 -0.0512(8) -0.1007(5) 0.1080(4) 0.082(3) Uani d . 1 . . C
H9 -0.0123 -0.1283 0.0918 0.098 Uiso calc R 1 . . H
C10 -0.0332(8) -0.0367(5) 0.1107(4) 0.086(3) Uani d . 1 . . C
H10 0.0217 -0.0223 0.0991 0.103 Uiso calc R 1 . . H
C11 -0.2066(7) 0.1998(4) 0.2002(4) 0.070(2) Uani d . 1 . . C
C12 -0.2416(7) 0.2461(4) 0.2325(4) 0.074(2) Uani d . 1 . . C
H12 -0.2896 0.2356 0.2526 0.089 Uiso calc R 1 . . H
C13 -0.2066(7) 0.3075(4) 0.2356(4) 0.079(2) Uani d . 1 . . C
C14 -0.1371(7) 0.3196(4) 0.2051(4) 0.073(2) Uani d . 1 . . C
H14 -0.1104 0.3606 0.2057 0.088 Uiso calc R 1 . . H
C15 -0.1075(8) 0.2710(4) 0.1738(4) 0.078(2) Uani d . 1 . . C
H15 -0.0612 0.2811 0.1523 0.094 Uiso calc R 1 . . H
C16 -0.1478(8) -0.1951(5) 0.1237(4) 0.087(3) Uani d . 1 . . C
C17 -0.2323(9) -0.2111(5) 0.1512(5) 0.105(4) Uani d . 1 . . C
H17A -0.2165 -0.1959 0.1948 0.157 Uiso calc R 1 . . H
H17B -0.2418 -0.2569 0.1505 0.157 Uiso calc R 1 . . H
H17C -0.2920 -0.1908 0.1258 0.157 Uiso calc R 1 . . H
C18 -0.0597(10) -0.2326(6) 0.1625(6) 0.120(4) Uani d . 1 . . C
H18A -0.0032 -0.2227 0.1479 0.179 Uiso calc R 1 . . H
H18B -0.0737 -0.2778 0.1572 0.179 Uiso calc R 1 . . H
H18C -0.0456 -0.2214 0.2071 0.179 Uiso calc R 1 . . H
C19 -0.1748(11) -0.2157(6) 0.0546(5) 0.120(4) Uani d . 1 . . C
H19A -0.2406 -0.2011 0.0326 0.181 Uiso calc R 1 . . H
H19B -0.1724 -0.2617 0.0523 0.181 Uiso calc R 1 . . H
H19C -0.1287 -0.1974 0.0345 0.181 Uiso calc R 1 . . H
C20 -0.4454(8) 0.0336(5) 0.2270(4) 0.086(3) Uani d . 1 . . C
C21 -0.4959(9) -0.0231(5) 0.1855(5) 0.103(3) Uani d . 1 . . C
H21A -0.5547 -0.0347 0.1967 0.154 Uiso calc R 1 . . H
H21B -0.4513 -0.0591 0.1929 0.154 Uiso calc R 1 . . H
H21C -0.5134 -0.0111 0.1409 0.154 Uiso calc R 1 . . H
C22 -0.4113(9) 0.0150(6) 0.2957(5) 0.104(3) Uani d . 1 . . C
H22A -0.4663 -0.0014 0.3085 0.156 Uiso calc R 1 . . H
H22B -0.3842 0.0519 0.3213 0.156 Uiso calc R 1 . . H
H22C -0.3613 -0.0177 0.3017 0.156 Uiso calc R 1 . . H
C23 -0.5209(9) 0.0856(6) 0.2193(5) 0.104(3) Uani d . 1 . . C
H23A -0.5425 0.0992 0.1751 0.156 Uiso calc R 1 . . H
H23B -0.4921 0.1214 0.2462 0.156 Uiso calc R 1 . . H
H23C -0.5767 0.0697 0.2316 0.156 Uiso calc R 1 . . H
C24 -0.2465(8) 0.3579(5) 0.2707(5) 0.089(3) Uani d . 1 . . C
C25 -0.3577(8) 0.3634(6) 0.2388(7) 0.114(4) Uani d . 1 . . C
H25A -0.3830 0.4000 0.2559 0.172 Uiso calc R 1 . . H
H25B -0.3900 0.3251 0.2471 0.172 Uiso calc R 1 . . H
H25C -0.3701 0.3686 0.1932 0.172 Uiso calc R 1 . . H
C26 -0.1997(9) 0.4222(5) 0.2672(5) 0.098(3) Uani d . 1 . . C
H26A -0.1299 0.4199 0.2888 0.147 Uiso calc R 1 . . H
H26B -0.2296 0.4541 0.2875 0.147 Uiso calc R 1 . . H
H26C -0.2097 0.4336 0.2229 0.147 Uiso calc R 1 . . H
C27 -0.2256(10) 0.3364(5) 0.3397(5) 0.105(4) Uani d . 1 . . C
H27A -0.1555 0.3310 0.3584 0.158 Uiso calc R 1 . . H
H27B -0.2586 0.2962 0.3411 0.158 Uiso calc R 1 . . H
H27C -0.2495 0.3682 0.3635 0.158 Uiso calc R 1 . . H
C28 0.0793(7) 0.2388(4) 0.0966(3) 0.068(2) Uani d . 1 . . C
C29 0.1668(7) 0.2679(4) 0.0983(4) 0.067(2) Uani d . 1 . . C
H29 0.1689 0.2963 0.0656 0.081 Uiso calc R 1 . . H
C30 0.2508(7) 0.2563(4) 0.1465(3) 0.070(2) Uani d . 1 . . C
C31 0.2419(7) 0.2112(4) 0.1905(4) 0.074(2) Uani d . 1 . . C
H31 0.2975 0.2006 0.2243 0.088 Uiso calc R 1 . . H
C32 0.1550(7) 0.1817(4) 0.1864(3) 0.068(2) Uani d . 1 . . C
C33 0.1443(6) 0.1336(4) 0.2325(3) 0.065(2) Uani d . 1 . . C
C34 0.2188(7) 0.1193(4) 0.2862(3) 0.067(2) Uani d . 1 . . C
H34 0.2802 0.1392 0.2934 0.080 Uiso calc R 1 . . H
C35 0.2041(8) 0.0749(4) 0.3307(4) 0.078(2) Uani d . 1 . . C
C36 0.1138(8) 0.0479(4) 0.3166(4) 0.077(2) Uani d . 1 . . C
H36 0.1004 0.0174 0.3443 0.092 Uiso calc R 1 . . H
C37 0.0404(7) 0.0651(4) 0.2614(4) 0.077(2) Uani d . 1 . . C
H37 -0.0221 0.0466 0.2537 0.092 Uiso calc R 1 . . H
C38 -0.0115(7) 0.2561(4) 0.0478(3) 0.069(2) Uani d . 1 . . C
C39 -0.0169(7) 0.3099(4) 0.0122(3) 0.069(2) Uani d . 1 . . C
H39 0.0396 0.3350 0.0175 0.083 Uiso calc R 1 . . H
C40 -0.1037(7) 0.3282(4) -0.0314(4) 0.072(2) Uani d . 1 . . C
C41 -0.1832(7) 0.2889(5) -0.0373(4) 0.085(3) Uani d . 1 . . C
H41 -0.2438 0.2980 -0.0673 0.101 Uiso calc R 1 . . H
C42 -0.1731(8) 0.2363(5) 0.0010(4) 0.089(3) Uani d . 1 . . C
H42 -0.2289 0.2111 -0.0025 0.107 Uiso calc R 1 . . H
C43 0.2890(7) 0.0588(5) 0.3890(4) 0.083(3) Uani d . 1 . . C
C44 0.3131(9) 0.1193(5) 0.4288(5) 0.105(4) Uani d . 1 . . C
H44A 0.3347 0.1520 0.4047 0.157 Uiso calc R 1 . . H
H44B 0.3649 0.1105 0.4677 0.157 Uiso calc R 1 . . H
H44C 0.2550 0.1338 0.4392 0.157 Uiso calc R 1 . . H
C45 0.3778(8) 0.0387(5) 0.3699(4) 0.093(3) Uani d . 1 . . C
H45A 0.3621 0.0014 0.3429 0.140 Uiso calc R 1 . . H
H45B 0.4311 0.0288 0.4078 0.140 Uiso calc R 1 . . H
H45C 0.3977 0.0731 0.3469 0.140 Uiso calc R 1 . . H
C46 0.2575(9) 0.0069(7) 0.4264(5) 0.122(4) Uani d . 1 . . C
H46A 0.2023 0.0216 0.4399 0.183 Uiso calc R 1 . . H
H46B 0.3116 -0.0038 0.4634 0.183 Uiso calc R 1 . . H
H46C 0.2384 -0.0305 0.3997 0.183 Uiso calc R 1 . . H
C47 0.3453(7) 0.2914(5) 0.1539(4) 0.077(2) Uani d . 1 . . C
C48 0.3672(7) 0.3320(5) 0.2133(4) 0.086(3) Uani d . 1 . . C
H48A 0.3140 0.3619 0.2095 0.129 Uiso calc R 1 . . H
H48B 0.4279 0.3551 0.2183 0.129 Uiso calc R 1 . . H
H48C 0.3737 0.3050 0.2501 0.129 Uiso calc R 1 . . H
C49 0.4274(7) 0.2438(5) 0.1589(4) 0.085(3) Uani d . 1 . . C
H49A 0.4364 0.2182 0.1970 0.128 Uiso calc R 1 . . H
H49B 0.4877 0.2664 0.1613 0.128 Uiso calc R 1 . . H
H49C 0.4106 0.2164 0.1218 0.128 Uiso calc R 1 . . H
C50 0.3381(8) 0.3360(5) 0.0974(4) 0.089(3) Uani d . 1 . . C
H50A 0.3216 0.3115 0.0582 0.134 Uiso calc R 1 . . H
H50B 0.4006 0.3571 0.1031 0.134 Uiso calc R 1 . . H
H50C 0.2875 0.3675 0.0951 0.134 Uiso calc R 1 . . H
C51 -0.1125(8) 0.3885(5) -0.0702(4) 0.081(3) Uani d . 1 . . C
C52 -0.0139(8) 0.4214(5) -0.0607(4) 0.088(3) Uani d . 1 . . C
H52A 0.0124 0.4341 -0.0165 0.132 Uiso calc R 1 . . H
H52B -0.0228 0.4588 -0.0878 0.132 Uiso calc R 1 . . H
H52C 0.0313 0.3923 -0.0719 0.132 Uiso calc R 1 . . H
C53 -0.1555(9) 0.3736(5) -0.1399(4) 0.091(3) Uani d . 1 . . C
H53A -0.1132 0.3438 -0.1531 0.137 Uiso calc R 1 . . H
H53B -0.1610 0.4124 -0.1645 0.137 Uiso calc R 1 . . H
H53C -0.2200 0.3548 -0.1470 0.137 Uiso calc R 1 . . H
C54 -0.1804(9) 0.4336(5) -0.0493(5) 0.099(3) Uani d . 1 . . C
H54A -0.2446 0.4141 -0.0572 0.149 Uiso calc R 1 . . H
H54B -0.1864 0.4730 -0.0730 0.149 Uiso calc R 1 . . H
H54C -0.1537 0.4424 -0.0041 0.149 Uiso calc R 1 . . H
Cl2 0.07942(19) 0.41399(11) 0.16149(10) 0.0797(6) Uani d . 1 . . Cl
O2 0.1298(5) 0.4125(3) 0.1143(3) 0.0850(17) Uani d . 1 . . O
O3 -0.0237(5) 0.4173(4) 0.1293(3) 0.097(2) Uani d . 1 . . O
O4 0.1093(6) 0.4684(3) 0.2006(3) 0.096(2) Uani d . 1 . . O
O5 0.1004(6) 0.3579(3) 0.1994(3) 0.097(2) Uani d . 1 . . O
Cl3 -0.4655(2) 0.27952(16) -0.14365(12) 0.1007(8) Uani d . 1 . . Cl
O6 -0.5624(5) 0.2967(4) -0.1756(3) 0.102(2) Uani d . 1 . . O
O7 -0.4051(6) 0.2874(5) -0.1841(4) 0.122(3) Uani d . 1 . . O
O8 -0.4313(7) 0.3172(7) -0.0898(5) 0.195(6) Uani d . 1 . . O
O9 -0.4643(8) 0.2144(6) -0.1271(4) 0.152(4) Uani d . 1 . . O
O10 -0.1822(9) 0.0132(6) -0.0491(4) 0.169(5) Uani d D 1 . . O
C55 -0.2379(14) -0.0318(7) -0.0800(9) 0.154(6) Uani d D 1 . . C
C56 -0.2901(17) -0.0564(14) -0.0399(10) 0.255(14) Uani d D 1 . . C
O11A -0.419(3) 0.2455(13) 0.0283(14) 0.159(11) Uiso d PD 0.33 A 1 O
C57A -0.365(3) 0.2908(16) 0.0681(16) 0.133(13) Uiso d PD 0.33 A 1 C
C58A -0.399(3) 0.3573(14) 0.0516(17) 0.124(12) Uiso d PD 0.33 A 1 C
O11B -0.3855(18) 0.1319(13) 0.0432(11) 0.119(7) Uiso d PD 0.33 B 2 O
C57B -0.470(3) 0.095(2) 0.0309(15) 0.131(13) Uiso d PD 0.33 B 2 C
C58B -0.533(3) 0.102(3) -0.0355(17) 0.160(18) Uiso d PD 0.33 B 2 C
O11C -0.3915(16) 0.1525(10) -0.0091(9) 0.093(5) Uiso d PD 0.33 C 3 O
C57C -0.453(3) 0.1816(19) 0.024(2) 0.150(16) Uiso d PD 0.33 C 3 C
C58C -0.548(4) 0.143(5) 0.006(5) 0.34(6) Uiso d PD 0.33 C 3 C

loop_
_atom_site_aniso_label
_atom_site_aniso_U_11
_atom_site_aniso_U_22
_atom_site_aniso_U_33
_atom_site_aniso_U_12
_atom_site_aniso_U_13
_atom_site_aniso_U_23
Tb1 0.0813(3) 0.0697(3) 0.0727(3) -0.0060(3) 0.0261(2) 0.00066(19)
Cl1 0.171(3) 0.095(2) 0.1165(19) -0.014(2) 0.078(2) -0.0083(15)
O1 0.099(5) 0.079(4) 0.081(3) -0.007(4) 0.015(3) 0.008(3)
N1 0.080(5) 0.054(4) 0.088(4) 0.003(4) 0.041(4) -0.002(3)
N2 0.081(5) 0.072(5) 0.070(4) 0.000(4) 0.022(4) 0.000(3)
N3 0.081(5) 0.069(5) 0.075(4) -0.008(4) 0.032(4) 0.007(3)
N4 0.070(5) 0.063(4) 0.072(4) 0.006(4) 0.023(3) 0.001(3)
N5 0.073(5) 0.074(5) 0.072(4) -0.001(4) 0.018(3) 0.009(3)
N6 0.074(5) 0.074(5) 0.077(4) -0.002(4) 0.027(4) 0.006(3)
C1 0.080(6) 0.063(5) 0.064(4) -0.005(5) 0.017(4) 0.005(4)
C2 0.072(6) 0.070(6) 0.071(4) -0.002(5) 0.030(4) 0.004(4)
C3 0.077(6) 0.074(6) 0.072(5) -0.019(5) 0.019(4) 0.005(4)
C4 0.081(7) 0.073(6) 0.088(5) -0.005(5) 0.035(5) 0.003(4)
C5 0.069(6) 0.064(6) 0.082(5) -0.001(5) 0.028(4) 0.006(4)
C6 0.076(6) 0.066(6) 0.079(5) 0.002(5) 0.032(4) 0.003(4)
C7 0.080(6) 0.060(6) 0.084(5) -0.008(5) 0.030(4) -0.005(4)
C8 0.081(6) 0.075(6) 0.074(5) 0.006(5) 0.031(4) 0.000(4)
C9 0.097(8) 0.077(7) 0.077(5) -0.008(5) 0.034(5) -0.001(4)
C10 0.072(6) 0.092(8) 0.098(6) -0.003(6) 0.031(5) 0.008(5)
C11 0.070(6) 0.062(5) 0.078(5) 0.000(4) 0.022(4) 0.003(4)
C12 0.068(6) 0.073(6) 0.086(5) 0.001(5) 0.030(4) 0.004(4)
C13 0.075(6) 0.069(6) 0.098(6) 0.002(5) 0.032(5) 0.003(4)
C14 0.072(6) 0.055(5) 0.095(5) -0.010(4) 0.029(5) -0.004(4)
C15 0.093(7) 0.064(6) 0.087(5) 0.006(5) 0.042(5) 0.004(4)
C16 0.097(8) 0.072(6) 0.095(6) 0.003(6) 0.035(5) -0.008(5)
C17 0.130(10) 0.090(8) 0.113(7) -0.025(7) 0.065(7) -0.004(6)
C18 0.111(10) 0.080(8) 0.160(10) -0.004(7) 0.025(8) 0.009(7)
C19 0.173(13) 0.099(9) 0.096(7) -0.033(9) 0.049(7) -0.018(6)
C20 0.083(7) 0.081(7) 0.099(6) -0.008(6) 0.034(5) 0.008(5)
C21 0.097(8) 0.071(7) 0.144(8) -0.028(6) 0.042(7) -0.007(6)
C22 0.095(8) 0.109(9) 0.117(7) -0.003(7) 0.046(6) 0.017(6)
C23 0.089(8) 0.096(8) 0.139(8) -0.004(7) 0.051(6) 0.005(7)
C24 0.095(8) 0.071(7) 0.108(7) -0.011(5) 0.044(6) -0.007(5)
C25 0.073(7) 0.095(9) 0.178(11) 0.000(6) 0.041(7) -0.032(7)
C26 0.105(8) 0.072(7) 0.124(7) -0.010(6) 0.045(6) -0.019(5)
C27 0.137(10) 0.078(7) 0.120(7) -0.026(7) 0.068(7) -0.031(6)
C28 0.081(6) 0.064(5) 0.061(4) 0.002(5) 0.023(4) -0.004(4)
C29 0.075(6) 0.061(5) 0.073(5) -0.002(4) 0.034(4) 0.000(4)
C30 0.080(6) 0.064(5) 0.069(4) -0.006(5) 0.026(4) -0.006(4)
C31 0.085(7) 0.067(6) 0.070(4) -0.001(5) 0.023(4) 0.001(4)
C32 0.078(6) 0.061(5) 0.070(4) 0.001(5) 0.031(4) 0.003(3)
C33 0.068(6) 0.063(5) 0.069(4) -0.002(4) 0.027(4) -0.005(4)
C34 0.069(5) 0.064(5) 0.073(4) -0.004(4) 0.029(4) -0.006(4)
C35 0.093(7) 0.070(6) 0.078(5) -0.001(5) 0.036(5) 0.001(4)
C36 0.093(7) 0.073(6) 0.078(5) -0.009(5) 0.046(5) 0.000(4)
C37 0.085(7) 0.069(6) 0.074(5) -0.004(5) 0.022(4) 0.004(4)
C38 0.069(6) 0.070(6) 0.069(4) -0.004(5) 0.024(4) -0.001(4)
C39 0.076(6) 0.066(6) 0.071(4) -0.003(4) 0.032(4) 0.006(4)
C40 0.076(6) 0.071(6) 0.073(5) 0.005(5) 0.027(4) 0.005(4)
C41 0.068(6) 0.093(7) 0.082(5) -0.009(6) 0.005(4) 0.008(5)
C42 0.076(7) 0.091(8) 0.096(6) -0.011(6) 0.020(5) 0.008(5)
C43 0.081(7) 0.095(7) 0.072(5) 0.007(6) 0.022(4) 0.016(4)
C44 0.110(9) 0.107(9) 0.088(6) 0.022(7) 0.012(5) -0.005(5)
C45 0.089(7) 0.105(8) 0.094(6) 0.026(6) 0.038(5) 0.014(5)
C46 0.101(9) 0.148(12) 0.111(7) 0.008(8) 0.023(6) 0.046(7)
C47 0.072(6) 0.079(6) 0.081(5) 0.009(5) 0.024(4) 0.007(4)
C48 0.073(6) 0.074(6) 0.111(6) 0.000(5) 0.025(5) 0.005(5)
C49 0.071(6) 0.091(7) 0.101(6) 0.004(5) 0.037(5) 0.005(5)
C50 0.077(7) 0.093(7) 0.100(6) -0.013(6) 0.030(5) 0.017(5)
C51 0.085(7) 0.091(7) 0.065(5) 0.007(6) 0.020(4) -0.006(4)
C52 0.093(8) 0.087(7) 0.087(5) -0.005(6) 0.030(5) 0.017(5)
C53 0.114(8) 0.080(7) 0.081(5) 0.001(6) 0.030(5) 0.011(4)
C54 0.110(9) 0.086(8) 0.101(6) 0.006(7) 0.029(6) 0.010(5)
Cl2 0.0903(17) 0.0703(15) 0.0833(12) 0.0012(12) 0.0327(11) -0.0008(10)
O2 0.097(5) 0.076(4) 0.089(4) 0.007(4) 0.039(3) 0.003(3)
O3 0.082(5) 0.098(5) 0.108(4) -0.004(4) 0.024(4) -0.006(4)
O4 0.116(6) 0.079(5) 0.092(4) -0.008(4) 0.031(4) -0.007(3)
O5 0.106(6) 0.084(5) 0.111(4) 0.010(4) 0.046(4) 0.018(3)
Cl3 0.0782(18) 0.126(3) 0.0963(15) 0.0097(16) 0.0232(13) -0.0070(15)
O6 0.072(5) 0.128(6) 0.104(4) 0.006(4) 0.022(3) -0.013(4)
O7 0.093(6) 0.153(8) 0.134(6) 0.019(5) 0.055(5) 0.022(5)
O8 0.104(7) 0.297(17) 0.159(7) 0.004(9) -0.001(6) -0.126(10)
O9 0.141(8) 0.166(10) 0.159(7) 0.025(7) 0.057(6) 0.066(7)
O10 0.192(12) 0.159(10) 0.125(7) 0.018(9) -0.004(6) -0.018(6)
C55 0.194(17) 0.082(9) 0.220(16) -0.058(11) 0.113(14) -0.034(10)
C56 0.22(3) 0.28(3) 0.21(2) -0.05(2) -0.026(18) 0.09(2)

loop_
_atom_type_symbol
_atom_type_description
_atom_type_scat_dispersion_real
_atom_type_scat_dispersion_imag
_atom_type_scat_source
C C 0.0033 0.0016 'International Tables Vol C Tables 4.2.6.8 and 6.1.1.4'
H H 0.0000 0.0000 'International Tables Vol C Tables 4.2.6.8 and 6.1.1.4'
N N 0.0061 0.0033 'International Tables Vol C Tables 4.2.6.8 and 6.1.1.4'
O O 0.0106 0.0060 'International Tables Vol C Tables 4.2.6.8 and 6.1.1.4'
Cl Cl 0.1484 0.1585 'International Tables Vol C Tables 4.2.6.8 and 6.1.1.4'
Tb Tb -0.1723 4.1537 'International Tables Vol C Tables 4.2.6.8 and 6.1.1.4'

loop_
_geom_angle_atom_site_label_1
_geom_angle_atom_site_label_2
_geom_angle_atom_site_label_3
_geom_angle
_geom_angle_publ_flag
O1 Tb1 N3 100.6(2) y
O1 Tb1 N4 142.5(2) y
N3 Tb1 N4 82.8(2) y
O1 Tb1 N5 152.7(2) y
N3 Tb1 N5 87.7(2) y
N4 Tb1 N5 63.9(2) y
O1 Tb1 N1 75.6(2) y
N3 Tb1 N1 64.8(2) y
N4 Tb1 N1 135.9(2) y
N5 Tb1 N1 84.8(2) y
O1 Tb1 N6 79.4(2) y
N3 Tb1 N6 76.2(2) y
N4 Tb1 N6 65.1(2) y
N5 Tb1 N6 127.9(2) y
N1 Tb1 N6 127.9(2) y
O1 Tb1 N2 75.5(2) y
N3 Tb1 N2 128.1(2) y
N4 Tb1 N2 131.2(2) y
N5 Tb1 N2 78.9(2) y
N1 Tb1 N2 64.2(2) y
N6 Tb1 N2 147.7(2) y
O1 Tb1 Cl1 85.52(19) y
N3 Tb1 Cl1 151.87(17) y
N4 Tb1 Cl1 76.22(17) y
N5 Tb1 Cl1 99.41(19) y
N1 Tb1 Cl1 142.61(18) y
N6 Tb1 Cl1 78.08(18) y
N2 Tb1 Cl1 80.07(18) y
C1 N1 C5 115.9(8) ?
C1 N1 Tb1 120.8(6) ?
C5 N1 Tb1 120.5(5) ?
C10 N2 C6 115.0(8) ?
C10 N2 Tb1 124.8(6) ?
C6 N2 Tb1 120.0(6) ?
C15 N3 C11 114.5(8) ?
C15 N3 Tb1 124.1(6) ?
C11 N3 Tb1 121.4(6) ?
C28 N4 C32 118.2(8) ?
C28 N4 Tb1 118.8(5) ?
C32 N4 Tb1 121.0(5) ?
C37 N5 C33 117.5(7) ?
C37 N5 Tb1 120.9(6) ?
C33 N5 Tb1 121.4(5) ?
C38 N6 C42 116.4(8) ?
C38 N6 Tb1 119.8(5) ?
C42 N6 Tb1 123.7(6) ?
N1 C1 C2 124.7(8) ?
N1 C1 C11 115.4(8) ?
C2 C1 C11 119.9(8) ?
C3 C2 C1 118.4(9) ?
C3 C2 H2 120.8 ?
C1 C2 H2 120.8 ?
C2 C3 C4 116.7(9) ?
C2 C3 C20 122.8(9) ?
C4 C3 C20 120.5(9) ?
C5 C4 C3 121.0(9) ?
C5 C4 H4 119.5 ?
C3 C4 H4 119.5 ?
N1 C5 C4 123.2(9) ?
N1 C5 C6 116.7(8) ?
C4 C5 C6 120.0(9) ?
N2 C6 C7 122.5(8) ?
N2 C6 C5 115.5(8) ?
C7 C6 C5 122.0(8) ?
C6 C7 C8 121.1(9) ?
C6 C7 H7 119.4 ?
C8 C7 H7 119.4 ?
C9 C8 C7 116.5(9) ?
C9 C8 C16 121.2(9) ?
C7 C8 C16 122.1(9) ?
C8 C9 C10 120.2(10) ?
C8 C9 H9 119.9 ?
C10 C9 H9 119.9 ?
N2 C10 C9 124.5(10) ?
N2 C10 H10 117.7 ?
C9 C10 H10 117.7 ?
N3 C11 C12 122.9(8) ?
N3 C11 C1 114.8(8) ?
C12 C11 C1 122.3(8) ?
C13 C12 C11 120.4(8) ?
C13 C12 H12 119.8 ?
C11 C12 H12 119.8 ?
C14 C13 C12 116.8(8) ?
C14 C13 C24 123.5(9) ?
C12 C13 C24 119.7(8) ?
C15 C14 C13 118.7(9) ?
C15 C14 H14 120.6 ?
C13 C14 H14 120.6 ?
N3 C15 C14 126.7(9) ?
N3 C15 H15 116.7 ?
C14 C15 H15 116.7 ?
C19 C16 C18 109.9(10) ?
C19 C16 C8 109.5(8) ?
C18 C16 C8 109.7(9) ?
C19 C16 C17 109.4(10) ?
C18 C16 C17 106.3(9) ?
C8 C16 C17 112.0(8) ?
C16 C17 H17A 109.5 ?
C16 C17 H17B 109.5 ?
H17A C17 H17B 109.5 ?
C16 C17 H17C 109.5 ?
H17A C17 H17C 109.5 ?
H17B C17 H17C 109.5 ?
C16 C18 H18A 109.5 ?
C16 C18 H18B 109.5 ?
H18A C18 H18B 109.5 ?
C16 C18 H18C 109.5 ?
H18A C18 H18C 109.5 ?
H18B C18 H18C 109.5 ?
C16 C19 H19A 109.5 ?
C16 C19 H19B 109.5 ?
H19A C19 H19B 109.5 ?
C16 C19 H19C 109.5 ?
H19A C19 H19C 109.5 ?
H19B C19 H19C 109.5 ?
C22 C20 C3 107.2(8) ?
C22 C20 C23 108.3(9) ?
C3 C20 C23 112.4(9) ?
C22 C20 C21 110.5(9) ?
C3 C20 C21 110.9(8) ?
C23 C20 C21 107.4(9) ?
C20 C21 H21A 109.5 ?
C20 C21 H21B 109.5 ?
H21A C21 H21B 109.5 ?
C20 C21 H21C 109.5 ?
H21A C21 H21C 109.5 ?
H21B C21 H21C 109.5 ?
C20 C22 H22A 109.5 ?
C20 C22 H22B 109.5 ?
H22A C22 H22B 109.5 ?
C20 C22 H22C 109.5 ?
H22A C22 H22C 109.5 ?
H22B C22 H22C 109.5 ?
C20 C23 H23A 109.5 ?
C20 C23 H23B 109.5 ?
H23A C23 H23B 109.5 ?
C20 C23 H23C 109.5 ?
H23A C23 H23C 109.5 ?
H23B C23 H23C 109.5 ?
C13 C24 C26 111.1(8) ?
C13 C24 C27 107.7(9) ?
C26 C24 C27 110.7(8) ?
C13 C24 C25 108.1(8) ?
C26 C24 C25 108.6(9) ?
C27 C24 C25 110.6(10) ?
C24 C25 H25A 109.5 ?
C24 C25 H25B 109.5 ?
H25A C25 H25B 109.5 ?
C24 C25 H25C 109.5 ?
H25A C25 H25C 109.5 ?
H25B C25 H25C 109.5 ?
C24 C26 H26A 109.5 ?
C24 C26 H26B 109.5 ?
H26A C26 H26B 109.5 ?
C24 C26 H26C 109.5 ?
H26A C26 H26C 109.5 ?
H26B C26 H26C 109.5 ?
C24 C27 H27A 109.5 ?
C24 C27 H27B 109.5 ?
H27A C27 H27B 109.5 ?
C24 C27 H27C 109.5 ?
H27A C27 H27C 109.5 ?
H27B C27 H27C 109.5 ?
N4 C28 C29 121.8(8) ?
N4 C28 C38 117.7(8) ?
C29 C28 C38 120.5(7) ?
C30 C29 C28 121.4(7) ?
C30 C29 H29 119.3 ?
C28 C29 H29 119.3 ?
C29 C30 C31 115.1(8) ?
C29 C30 C47 123.4(7) ?
C31 C30 C47 121.5(8) ?
C32 C31 C30 122.0(8) ?
C32 C31 H31 119.0 ?
C30 C31 H31 119.0 ?
N4 C32 C31 121.4(7) ?
N4 C32 C33 115.8(8) ?
C31 C32 C33 122.7(8) ?
N5 C33 C34 122.4(7) ?
N5 C33 C32 115.3(7) ?
C34 C33 C32 122.2(8) ?
C33 C34 C35 120.5(8) ?
C33 C34 H34 119.8 ?
C35 C34 H34 119.8 ?
C36 C35 C34 116.1(8) ?
C36 C35 C43 124.7(8) ?
C34 C35 C43 119.2(9) ?
C35 C36 C37 120.7(8) ?
C35 C36 H36 119.7 ?
C37 C36 H36 119.7 ?
N5 C37 C36 122.8(9) ?
N5 C37 H37 118.6 ?
C36 C37 H37 118.6 ?
N6 C38 C39 122.6(8) ?
N6 C38 C28 116.2(7) ?
C39 C38 C28 121.0(8) ?
C38 C39 C40 121.2(9) ?
C38 C39 H39 119.4 ?
C40 C39 H39 119.4 ?
C41 C40 C39 116.3(8) ?
C41 C40 C51 121.3(8) ?
C39 C40 C51 122.4(8) ?
C42 C41 C40 119.4(9) ?
C42 C41 H41 120.3 ?
C40 C41 H41 120.3 ?
N6 C42 C41 124.0(9) ?
N6 C42 H42 118.0 ?
C41 C42 H42 118.0 ?
C45 C43 C46 110.9(9) ?
C45 C43 C35 110.9(7) ?
C46 C43 C35 109.1(9) ?
C45 C43 C44 109.0(9) ?
C46 C43 C44 110.2(9) ?
C35 C43 C44 106.7(8) ?
C43 C44 H44A 109.5 ?
C43 C44 H44B 109.5 ?
H44A C44 H44B 109.5 ?
C43 C44 H44C 109.5 ?
H44A C44 H44C 109.5 ?
H44B C44 H44C 109.5 ?
C43 C45 H45A 109.5 ?
C43 C45 H45B 109.5 ?
H45A C45 H45B 109.5 ?
C43 C45 H45C 109.5 ?
H45A C45 H45C 109.5 ?
H45B C45 H45C 109.5 ?
C43 C46 H46A 109.5 ?
C43 C46 H46B 109.5 ?
H46A C46 H46B 109.5 ?
C43 C46 H46C 109.5 ?
H46A C46 H46C 109.5 ?
H46B C46 H46C 109.5 ?
C30 C47 C48 108.8(7) ?
C30 C47 C49 109.4(8) ?
C48 C47 C49 110.4(7) ?
C30 C47 C50 111.5(7) ?
C48 C47 C50 107.5(8) ?
C49 C47 C50 109.3(8) ?
C47 C48 H48A 109.5 ?
C47 C48 H48B 109.5 ?
H48A C48 H48B 109.5 ?
C47 C48 H48C 109.5 ?
H48A C48 H48C 109.5 ?
H48B C48 H48C 109.5 ?
C47 C49 H49A 109.5 ?
C47 C49 H49B 109.5 ?
H49A C49 H49B 109.5 ?
C47 C49 H49C 109.5 ?
H49A C49 H49C 109.5 ?
H49B C49 H49C 109.5 ?
C47 C50 H50A 109.5 ?
C47 C50 H50B 109.5 ?
H50A C50 H50B 109.5 ?
C47 C50 H50C 109.5 ?
H50A C50 H50C 109.5 ?
H50B C50 H50C 109.5 ?
C53 C51 C40 109.8(8) ?
C53 C51 C54 109.3(8) ?
C40 C51 C54 107.9(8) ?
C53 C51 C52 108.6(8) ?
C40 C51 C52 112.5(8) ?
C54 C51 C52 108.6(9) ?
C51 C52 H52A 109.5 ?
C51 C52 H52B 109.5 ?
H52A C52 H52B 109.5 ?
C51 C52 H52C 109.5 ?
H52A C52 H52C 109.5 ?
H52B C52 H52C 109.5 ?
C51 C53 H53A 109.5 ?
C51 C53 H53B 109.5 ?
H53A C53 H53B 109.5 ?
C51 C53 H53C 109.5 ?
H53A C53 H53C 109.5 ?
H53B C53 H53C 109.5 ?
C51 C54 H54A 109.5 ?
C51 C54 H54B 109.5 ?
H54A C54 H54B 109.5 ?
C51 C54 H54C 109.5 ?
H54A C54 H54C 109.5 ?
H54B C54 H54C 109.5 ?
O4 Cl2 O2 109.4(4) ?
O4 Cl2 O5 109.8(4) ?
O2 Cl2 O5 110.1(4) ?
O4 Cl2 O3 110.0(5) ?
O2 Cl2 O3 107.7(4) ?
O5 Cl2 O3 109.8(5) ?
O8 Cl3 O6 109.2(6) ?
O8 Cl3 O7 109.9(7) ?
O6 Cl3 O7 110.3(5) ?
O8 Cl3 O9 111.1(8) ?
O6 Cl3 O9 108.3(6) ?
O7 Cl3 O9 108.0(6) ?
O10 C55 C56 107.3(17) ?
O11A C57A C58A 114(2) ?
O11B C57B C58B 112(2) ?
O11C C57C C58C 106(3) ?

loop_
_geom_bond_atom_site_label_1
_geom_bond_atom_site_label_2
_geom_bond_site_symmetry_2
_geom_bond_distance
_geom_bond_publ_flag
Tb1 O1 . 2.383(6) y
Tb1 N3 . 2.503(7) y
Tb1 N4 . 2.506(7) y
Tb1 N5 . 2.510(7) y
Tb1 N1 . 2.515(7) y
Tb1 N6 . 2.531(7) y
Tb1 N2 . 2.558(8) y
Tb1 Cl1 . 2.633(3) y
N1 C1 . 1.333(11) ?
N1 C5 . 1.351(11) ?
N2 C10 . 1.341(13) ?
N2 C6 . 1.365(11) ?
N3 C15 . 1.331(11) ?
N3 C11 . 1.366(11) ?
N4 C28 . 1.344(10) ?
N4 C32 . 1.351(11) ?
N5 C37 . 1.339(11) ?
N5 C33 . 1.358(11) ?
N6 C38 . 1.343(11) ?
N6 C42 . 1.354(12) ?
C1 C2 . 1.397(13) ?
C1 C11 . 1.525(12) ?
C2 C3 . 1.388(12) ?
C2 H2 . 0.9500 ?
C3 C4 . 1.395(13) ?
C3 C20 . 1.517(13) ?
C4 C5 . 1.360(12) ?
C4 H4 . 0.9500 ?
C5 C6 . 1.495(12) ?
C6 C7 . 1.371(12) ?
C7 C8 . 1.392(13) ?
C7 H7 . 0.9500 ?
C8 C9 . 1.351(14) ?
C8 C16 . 1.539(13) ?
C9 C10 . 1.382(14) ?
C9 H9 . 0.9500 ?
C10 H10 . 0.9500 ?
C11 C12 . 1.395(12) ?
C12 C13 . 1.393(13) ?
C12 H12 . 0.9500 ?
C13 C14 . 1.385(13) ?
C13 C24 . 1.530(14) ?
C14 C15 . 1.377(12) ?
C14 H14 . 0.9500 ?
C15 H15 . 0.9500 ?
C16 C19 . 1.530(13) ?
C16 C18 . 1.532(15) ?
C16 C17 . 1.549(15) ?
C17 H17A . 0.9800 ?
C17 H17B . 0.9800 ?
C17 H17C . 0.9800 ?
C18 H18A . 0.9800 ?
C18 H18B . 0.9800 ?
C18 H18C . 0.9800 ?
C19 H19A . 0.9800 ?
C19 H19B . 0.9800 ?
C19 H19C . 0.9800 ?
C20 C22 . 1.511(13) ?
C20 C23 . 1.524(15) ?
C20 C21 . 1.559(14) ?
C21 H21A . 0.9800 ?
C21 H21B . 0.9800 ?
C21 H21C . 0.9800 ?
C22 H22A . 0.9800 ?
C22 H22B . 0.9800 ?
C22 H22C . 0.9800 ?
C23 H23A . 0.9800 ?
C23 H23B . 0.9800 ?
C23 H23C . 0.9800 ?
C24 C26 . 1.535(14) ?
C24 C27 . 1.539(14) ?
C24 C25 . 1.553(16) ?
C25 H25A . 0.9800 ?
C25 H25B . 0.9800 ?
C25 H25C . 0.9800 ?
C26 H26A . 0.9800 ?
C26 H26B . 0.9800 ?
C26 H26C . 0.9800 ?
C27 H27A . 0.9800 ?
C27 H27B . 0.9800 ?
C27 H27C . 0.9800 ?
C28 C29 . 1.395(12) ?
C28 C38 . 1.479(12) ?
C29 C30 . 1.382(12) ?
C29 H29 . 0.9500 ?
C30 C31 . 1.400(12) ?
C30 C47 . 1.517(13) ?
C31 C32 . 1.378(12) ?
C31 H31 . 0.9500 ?
C32 C33 . 1.485(11) ?
C33 C34 . 1.384(12) ?
C34 C35 . 1.425(12) ?
C34 H34 . 0.9500 ?
C35 C36 . 1.370(13) ?
C35 C43 . 1.535(13) ?
C36 C37 . 1.412(13) ?
C36 H36 . 0.9500 ?
C37 H37 . 0.9500 ?
C38 C39 . 1.378(12) ?
C39 C40 . 1.394(12) ?
C39 H39 . 0.9500 ?
C40 C41 . 1.392(13) ?
C40 C51 . 1.527(13) ?
C41 C42 . 1.384(14) ?
C41 H41 . 0.9500 ?
C42 H42 . 0.9500 ?
C43 C45 . 1.519(14) ?
C43 C46 . 1.526(15) ?
C43 C44 . 1.539(14) ?
C44 H44A . 0.9800 ?
C44 H44B . 0.9800 ?
C44 H44C . 0.9800 ?
C45 H45A . 0.9800 ?
C45 H45B . 0.9800 ?
C45 H45C . 0.9800 ?
C46 H46A . 0.9800 ?
C46 H46B . 0.9800 ?
C46 H46C . 0.9800 ?
C47 C48 . 1.528(13) ?
C47 C49 . 1.534(13) ?
C47 C50 . 1.550(12) ?
C48 H48A . 0.9800 ?
C48 H48B . 0.9800 ?
C48 H48C . 0.9800 ?
C49 H49A . 0.9800 ?
C49 H49B . 0.9800 ?
C49 H49C . 0.9800 ?
C50 H50A . 0.9800 ?
C50 H50B . 0.9800 ?
C50 H50C . 0.9800 ?
C51 C53 . 1.521(12) ?
C51 C54 . 1.534(14) ?
C51 C52 . 1.539(14) ?
C52 H52A . 0.9800 ?
C52 H52B . 0.9800 ?
C52 H52C . 0.9800 ?
C53 H53A . 0.9800 ?
C53 H53B . 0.9800 ?
C53 H53C . 0.9800 ?
C54 H54A . 0.9800 ?
C54 H54B . 0.9800 ?
C54 H54C . 0.9800 ?
Cl2 O4 . 1.434(7) ?
Cl2 O2 . 1.435(6) ?
Cl2 O5 . 1.438(7) ?
Cl2 O3 . 1.449(8) ?
Cl3 O8 . 1.402(9) ?
Cl3 O6 . 1.416(7) ?
Cl3 O7 . 1.428(8) ?
Cl3 O9 . 1.430(11) ?
O10 C55 . 1.306(13) ?
C55 C56 . 1.422(17) ?
O11A C57A . 1.383(19) ?
C57A C58A . 1.506(19) ?
O11B C57B . 1.403(19) ?
C57B C58B . 1.492(19) ?
O11C C57C . 1.45(4) ?
C57C C58C . 1.54(2) ?

loop_
_geom_torsion_atom_site_label_1
_geom_torsion_atom_site_label_2
_geom_torsion_atom_site_label_3
_geom_torsion_atom_site_label_4
_geom_torsion
O1 Tb1 N1 C1 -95.7(6)
N3 Tb1 N1 C1 13.6(6)
N4 Tb1 N1 C1 60.2(7)
N5 Tb1 N1 C1 103.5(6)
N6 Tb1 N1 C1 -31.8(7)
N2 Tb1 N1 C1 -176.3(7)
Cl1 Tb1 N1 C1 -157.8(5)
O1 Tb1 N1 C5 64.8(6)
N3 Tb1 N1 C5 174.1(7)
N4 Tb1 N1 C5 -139.3(6)
N5 Tb1 N1 C5 -96.0(6)
N6 Tb1 N1 C5 128.7(6)
N2 Tb1 N1 C5 -15.8(6)
Cl1 Tb1 N1 C5 2.7(8)
O1 Tb1 N2 C10 104.6(7)
N3 Tb1 N2 C10 -163.1(6)
N4 Tb1 N2 C10 -45.0(8)
N5 Tb1 N2 C10 -85.0(7)
N1 Tb1 N2 C10 -174.6(7)
N6 Tb1 N2 C10 64.7(9)
Cl1 Tb1 N2 C10 16.7(7)
O1 Tb1 N2 C6 -69.1(6)
N3 Tb1 N2 C6 23.2(7)
N4 Tb1 N2 C6 141.3(6)
N5 Tb1 N2 C6 101.3(6)
N1 Tb1 N2 C6 11.7(6)
N6 Tb1 N2 C6 -109.0(7)
Cl1 Tb1 N2 C6 -157.0(6)
O1 Tb1 N3 C15 -116.9(7)
N4 Tb1 N3 C15 25.3(7)
N5 Tb1 N3 C15 89.3(7)
N1 Tb1 N3 C15 174.6(7)
N6 Tb1 N3 C15 -40.8(7)
N2 Tb1 N3 C15 163.3(6)
Cl1 Tb1 N3 C15 -16.4(9)
O1 Tb1 N3 C11 63.6(6)
N4 Tb1 N3 C11 -154.2(6)
N5 Tb1 N3 C11 -90.2(6)
N1 Tb1 N3 C11 -4.8(6)
N6 Tb1 N3 C11 139.8(7)
N2 Tb1 N3 C11 -16.2(7)
Cl1 Tb1 N3 C11 164.1(5)
O1 Tb1 N4 C28 7.0(8)
N3 Tb1 N4 C28 -91.0(6)
N5 Tb1 N4 C28 178.0(7)
N1 Tb1 N4 C28 -132.5(6)
N6 Tb1 N4 C28 -13.0(6)
N2 Tb1 N4 C28 133.3(6)
Cl1 Tb1 N4 C28 70.1(6)
O1 Tb1 N4 C32 -156.9(5)
N3 Tb1 N4 C32 105.1(6)
N5 Tb1 N4 C32 14.1(5)
N1 Tb1 N4 C32 63.6(7)
N6 Tb1 N4 C32 -176.8(6)
N2 Tb1 N4 C32 -30.5(7)
Cl1 Tb1 N4 C32 -93.8(6)
O1 Tb1 N5 C37 -18.2(10)
N3 Tb1 N5 C37 90.7(7)
N4 Tb1 N5 C37 173.8(7)
N1 Tb1 N5 C37 25.8(7)
N6 Tb1 N5 C37 161.1(6)
N2 Tb1 N5 C37 -38.9(7)
Cl1 Tb1 N5 C37 -116.7(7)
O1 Tb1 N5 C33 156.5(6)
N3 Tb1 N5 C33 -94.6(7)
N4 Tb1 N5 C33 -11.5(6)
N1 Tb1 N5 C33 -159.5(7)
N6 Tb1 N5 C33 -24.2(8)
N2 Tb1 N5 C33 135.8(7)
Cl1 Tb1 N5 C33 58.0(6)
O1 Tb1 N6 C38 -161.7(6)
N3 Tb1 N6 C38 94.5(6)
N4 Tb1 N6 C38 6.2(6)
N5 Tb1 N6 C38 18.7(7)
N1 Tb1 N6 C38 136.1(6)
N2 Tb1 N6 C38 -122.4(7)
Cl1 Tb1 N6 C38 -74.0(6)
O1 Tb1 N6 C42 22.4(7)
N3 Tb1 N6 C42 -81.4(7)
N4 Tb1 N6 C42 -169.8(8)
N5 Tb1 N6 C42 -157.3(7)
N1 Tb1 N6 C42 -39.8(8)
N2 Tb1 N6 C42 61.7(9)
Cl1 Tb1 N6 C42 110.0(7)
C5 N1 C1 C2 0.6(11)
Tb1 N1 C1 C2 162.0(6)
C5 N1 C1 C11 178.5(7)
Tb1 N1 C1 C11 -20.1(9)
N1 C1 C2 C3 0.6(12)
C11 C1 C2 C3 -177.2(7)
C1 C2 C3 C4 -0.4(11)
C1 C2 C3 C20 179.1(8)
C2 C3 C4 C5 -1.0(12)
C20 C3 C4 C5 179.5(8)
C1 N1 C5 C4 -2.1(12)
Tb1 N1 C5 C4 -163.5(6)
C1 N1 C5 C6 179.9(7)
Tb1 N1 C5 C6 18.5(10)
C3 C4 C5 N1 2.3(13)
C3 C4 C5 C6 -179.7(8)
C10 N2 C6 C7 -1.7(12)
Tb1 N2 C6 C7 172.6(6)
C10 N2 C6 C5 178.1(7)
Tb1 N2 C6 C5 -7.6(9)
N1 C5 C6 N2 -6.9(11)
C4 C5 C6 N2 175.1(8)
N1 C5 C6 C7 173.0(8)
C4 C5 C6 C7 -5.1(12)
N2 C6 C7 C8 -0.9(13)
C5 C6 C7 C8 179.2(8)
C6 C7 C8 C9 0.8(13)
C6 C7 C8 C16 -175.0(8)
C7 C8 C9 C10 1.9(14)
C16 C8 C9 C10 177.7(8)
C6 N2 C10 C9 4.6(13)
Tb1 N2 C10 C9 -169.3(6)
C8 C9 C10 N2 -4.9(15)
C15 N3 C11 C12 -1.8(12)
Tb1 N3 C11 C12 177.7(6)
C15 N3 C11 C1 177.8(7)
Tb1 N3 C11 C1 -2.7(9)
N1 C1 C11 N3 14.7(10)
C2 C1 C11 N3 -167.3(7)
N1 C1 C11 C12 -165.8(8)
C2 C1 C11 C12 12.3(12)
N3 C11 C12 C13 0.5(13)
C1 C11 C12 C13 -179.1(8)
C11 C12 C13 C14 0.4(13)
C11 C12 C13 C24 179.4(9)
C12 C13 C14 C15 0.2(13)
C24 C13 C14 C15 -178.7(9)
C11 N3 C15 C14 2.5(13)
Tb1 N3 C15 C14 -177.0(7)
C13 C14 C15 N3 -1.8(15)
C9 C8 C16 C19 -59.6(13)
C7 C8 C16 C19 116.0(11)
C9 C8 C16 C18 61.1(12)
C7 C8 C16 C18 -123.3(11)
C9 C8 C16 C17 178.8(9)
C7 C8 C16 C17 -5.6(12)
C2 C3 C20 C22 -92.6(10)
C4 C3 C20 C22 86.9(10)
C2 C3 C20 C23 26.3(12)
C4 C3 C20 C23 -154.2(9)
C2 C3 C20 C21 146.6(9)
C4 C3 C20 C21 -33.9(12)
C14 C13 C24 C26 0.1(14)
C12 C13 C24 C26 -178.8(9)
C14 C13 C24 C27 -121.3(10)
C12 C13 C24 C27 59.8(12)
C14 C13 C24 C25 119.1(11)
C12 C13 C24 C25 -59.8(12)
C32 N4 C28 C29 1.0(11)
Tb1 N4 C28 C29 -163.3(6)
C32 N4 C28 C38 -177.0(7)
Tb1 N4 C28 C38 18.7(9)
N4 C28 C29 C30 -3.5(12)
C38 C28 C29 C30 174.4(7)
C28 C29 C30 C31 3.5(12)
C28 C29 C30 C47 -174.0(8)
C29 C30 C31 C32 -1.4(12)
C47 C30 C31 C32 176.2(8)
C28 N4 C32 C31 1.2(12)
Tb1 N4 C32 C31 165.1(6)
C28 N4 C32 C33 -179.6(7)
Tb1 N4 C32 C33 -15.6(9)
C30 C31 C32 N4 -1.0(13)
C30 C31 C32 C33 179.8(8)
C37 N5 C33 C34 1.0(12)
Tb1 N5 C33 C34 -173.9(6)
C37 N5 C33 C32 -176.6(7)
Tb1 N5 C33 C32 8.6(10)
N4 C32 C33 N5 4.5(11)
C31 C32 C33 N5 -176.3(8)
N4 C32 C33 C34 -173.0(7)
C31 C32 C33 C34 6.2(12)
N5 C33 C34 C35 -0.3(12)
C32 C33 C34 C35 177.0(8)
C33 C34 C35 C36 0.4(12)
C33 C34 C35 C43 178.4(8)
C34 C35 C36 C37 -1.3(13)
C43 C35 C36 C37 -179.1(9)
C33 N5 C37 C36 -1.8(13)
Tb1 N5 C37 C36 173.1(6)
C35 C36 C37 N5 2.0(14)
C42 N6 C38 C39 0.7(12)
Tb1 N6 C38 C39 -175.5(6)
C42 N6 C38 C28 176.6(8)
Tb1 N6 C38 C28 0.4(10)
N4 C28 C38 N6 -12.5(11)
C29 C28 C38 N6 169.4(7)
N4 C28 C38 C39 163.4(8)
C29 C28 C38 C39 -14.6(12)
N6 C38 C39 C40 -0.8(13)
C28 C38 C39 C40 -176.5(7)
C38 C39 C40 C41 -0.7(12)
C38 C39 C40 C51 178.3(8)
C39 C40 C41 C42 2.2(14)
C51 C40 C41 C42 -176.8(9)
C38 N6 C42 C41 1.0(14)
Tb1 N6 C42 C41 177.0(8)
C40 C41 C42 N6 -2.5(16)
C36 C35 C43 C45 124.6(10)
C34 C35 C43 C45 -53.3(12)
C36 C35 C43 C46 2.2(14)
C34 C35 C43 C46 -175.6(9)
C36 C35 C43 C44 -116.8(11)
C34 C35 C43 C44 65.4(11)
C29 C30 C47 C48 112.6(9)
C31 C30 C47 C48 -64.8(11)
C29 C30 C47 C49 -126.7(9)
C31 C30 C47 C49 55.9(10)
C29 C30 C47 C50 -5.7(12)
C31 C30 C47 C50 176.9(8)
C41 C40 C51 C53 -53.6(12)
C39 C40 C51 C53 127.4(9)
C41 C40 C51 C54 65.5(11)
C39 C40 C51 C54 -113.5(10)
C41 C40 C51 C52 -174.7(9)
C39 C40 C51 C52 6.3(12)
